data_4020322
loop_
_publ_author_name
'Mar\'ia Victoria Roux'
'Juan Z. D\'avalos'
'Pilar Jim\'enez'
'Rafael Notario'
'Obis Casta\~no'
'James S. Chickos'
'William Hanshaw'
'Hui Zhao'
'Nigam Rath'
'Joel F. Liebman'
'Behzad S. Farivar'
'A. Bashir-Hashemi'

_journal_name_full 'Journal of Organic Chemistry'
_journal_page_first 5461
_journal_page_last 5470
_journal_paper_doi 10.1021/jo050471+
_journal_volume 70
_journal_year 2005
_chemical_formula_sum 'C10 H8 O4'
_chemical_formula_weight 192.16
_space_group_IT_number 15
_symmetry_cell_setting monoclinic
_symmetry_space_group_name_Hall '-C 2yc'
_symmetry_space_group_name_H-M 'C 1 2/c 1'
_cell_angle_alpha 90.00
_cell_angle_beta 124.064(2)
_cell_angle_gamma 90.00
_cell_formula_units_Z 4
_cell_length_a 11.9211(6)
_cell_length_b 8.4060(4)
_cell_length_c 9.7895(5)
_cell_measurement_temperature 150(2)
_cell_volume 812.67(7)
_diffrn_ambient_temperature 150(2)
_exptl_crystal_density_diffrn 1.571
_exptl_crystal_density_meas ?
_cod_depositor_comments
;
The following automatic conversions were performed:
'_symmetry_cell_setting' value 'Monoclinic' changed to 'monoclinic'
according to '/home/saulius/struct/CIF-dictionaries/cif_core.dic'
dictionary named 'cif_core.dic' version 2.4.1 from 2010-06-29.

Automatic conversion script
Id: cif_fix_enum 1527 2010-12-29 10:47:43Z saulius 

The following automatic conversions were performed:

'_exptl_crystal_density_meas' value 'no' was changed to '?' - the
value is perceived as not measured.

Automatic conversion script
Id: cif_fix_values 3008 2015-01-20 13:52:24Z robertas 
;
_cod_original_sg_symbol_H-M 'C 2/c'
_cod_database_code 4020322

loop_
_symmetry_equiv_pos_as_xyz
'x, y, z'
'-x, y, -z+1/2'
'x+1/2, y+1/2, z'
'-x+1/2, y+1/2, -z+1/2'
'-x, -y, -z'
'x, -y, z-1/2'
'-x+1/2, -y+1/2, -z'
'x+1/2, -y+1/2, z-1/2'

loop_
_atom_site_label
_atom_site_type_symbol
_atom_site_fract_x
_atom_site_fract_y
_atom_site_fract_z
_atom_site_U_iso_or_equiv
_atom_site_adp_type
_atom_site_occupancy
_atom_site_symmetry_multiplicity
_atom_site_calc_flag
_atom_site_refinement_flags
_atom_site_disorder_assembly
_atom_site_disorder_group
O1 O 0.4003(2) 0.2911(2) 0.0405(2) 0.0469(6) Uani 1 1 d . . .
O2 O 0.24008(19) 0.1424(2) -0.1674(2) 0.0418(6) Uani 1 1 d . . .
C1 C 0.4367(3) 0.1964(3) -0.1579(3) 0.0327(7) Uani 1 1 d . . .
C2 C 0.5114(4) 0.3379(4) -0.1669(4) 0.0547(9) Uani 1 1 d . . .
C3 C 0.5904(3) 0.2001(4) -0.0705(4) 0.0487(9) Uani 1 1 d . . .
C4 C 0.4201(3) 0.0940(4) -0.2966(4) 0.0445(8) Uani 1 1 d . . .
C5 C 0.3563(3) 0.2124(3) -0.0880(3) 0.0334(7) Uani 1 1 d . . .
H2 H 0.516(4) 0.431(5) -0.105(5) 0.092(13) Uiso 1 1 d . . .
H3 H 0.662(4) 0.203(4) 0.052(5) 0.068(10) Uiso 1 1 d . . .
H4 H 0.374(4) -0.011(5) -0.318(5) 0.080(11) Uiso 1 1 d . . .
H2A H 0.195(5) 0.178(6) -0.104(7) 0.135(19) Uiso 1 1 d . . .

loop_
_atom_site_aniso_label
_atom_site_aniso_U_11
_atom_site_aniso_U_22
_atom_site_aniso_U_33
_atom_site_aniso_U_23
_atom_site_aniso_U_13
_atom_site_aniso_U_12
O1 0.0595(14) 0.0523(13) 0.0516(12) -0.0127(10) 0.0451(11) -0.0101(10)
O2 0.0383(11) 0.0578(12) 0.0386(11) -0.0034(9) 0.0273(9) -0.0045(10)
C1 0.0384(15) 0.0359(14) 0.0357(14) 0.0004(11) 0.0280(12) -0.0007(12)
C2 0.082(2) 0.0455(18) 0.078(2) -0.0203(17) 0.071(2) -0.0201(17)
C3 0.0429(18) 0.077(2) 0.0378(16) -0.0072(15) 0.0295(15) -0.0081(16)
C4 0.0568(19) 0.0477(17) 0.0541(18) -0.0193(14) 0.0465(17) -0.0189(15)
C5 0.0408(16) 0.0340(14) 0.0350(14) 0.0028(12) 0.0272(12) 0.0013(12)

loop_
_geom_bond_atom_site_label_1
_geom_bond_atom_site_label_2
_geom_bond_distance
_geom_bond_site_symmetry_2
_geom_bond_publ_flag
O1 C5 1.248(3) . ?
O2 C5 1.290(3) . ?
C1 C5 1.462(3) . ?
C1 C2 1.518(4) . ?
C1 C4 1.524(4) . ?
C1 C3 1.528(4) . ?
C2 C3 1.458(5) . ?
C2 C2 1.492(6) 2_654 ?
C3 C4 1.524(4) 2_654 ?
C4 C3 1.524(4) 2_654 ?
C4 C4 1.585(6) 2_654 ?
